data_3000557
loop_
_publ_author_name
'Bin Cao'

_journal_name_full 'To be published'
_chemical_formula_sum 'Li8 Mn4 O12'
_space_group_name_Hall '-C 2y'
_space_group_name_H-M_alt 'C 1 2/m 1'
_cell_angle_alpha 90.00000000
_cell_angle_beta 109.48644
_cell_angle_gamma 90.00000000
_cell_length_a 4.94018
_cell_length_b 8.53897
_cell_length_c 5.03008
_cell_volume 200.035
_cod_database_code 3000557
_cod_hold_until_date 2025-06-27
_cod_depositor_requested_release_date 2025-06-27

loop_
_atom_site_label
_atom_site_fract_x
_atom_site_fract_y
_atom_site_fract_z
? ? ? ?
